data_7113167
loop_
_publ_author_name
'Furukawa, Daisuke'
'Kobatake, Seiya'
'Matsumoto, Akikazu'

_publ_section_title
;
 Direct observation of change in the molecular structure of benzyl
 (Z,Z)-muconate during photoisomerization in the solid state
;
_journal_coden_ASTM CHCOFS
_journal_issue 1
_journal_name_full
;
 Chemical Communications (Cambridge, United Kingdom)
;
_journal_page_first 55
_journal_page_last 57
_journal_paper_doi 10.1039/b714792a
_journal_year 2008
_chemical_formula_moiety 'C20 H18 O4'
_chemical_formula_sum 'C20 H18 O4'
_chemical_formula_weight 322.34
_chemical_name_common 'Dibenzyl (Z,Z)-muconate'
_chemical_name_systematic 'Dibenzyl (Z,Z)-muconate'
_space_group_IT_number 14
_symmetry_cell_setting monoclinic
_symmetry_space_group_name_Hall '-P 2ybc'
_symmetry_space_group_name_H-M 'P 1 21/c 1'
_atom_sites_solution_hydrogens geom
_atom_sites_solution_primary direct
_atom_sites_solution_secondary difmap
_audit_creation_method SHELXL-97
_cell_angle_alpha 90.00
_cell_angle_beta 105.86(4)
_cell_angle_gamma 90.00
_cell_formula_units_Z 2
_cell_length_a 10.332(4)
_cell_length_b 5.682(2)
_cell_length_c 14.791(7)
_cell_measurement_reflns_used 5942
_cell_measurement_temperature 296(2)
_cell_measurement_theta_max 27.3
_cell_measurement_theta_min 3.0
_cell_volume 835.3(6)
_computing_cell_refinement PROCESS-AUTO
_computing_data_collection PROCESS-AUTO
_computing_data_reduction CrystalStructure
_computing_publication_material 'CrystalStructure 3.8'
_computing_structure_refinement 'SHELXL-97 (Sheldrick, 1997)'
_computing_structure_solution SIR92
_diffrn_ambient_temperature 296(2)
_diffrn_detector_area_resol_mean 10.00
_diffrn_measured_fraction_theta_full 0.978
_diffrn_measured_fraction_theta_max 0.978
_diffrn_measurement_device_type 'Rigaku RAXIS-RAPID'
_diffrn_measurement_method \w
_diffrn_radiation_monochromator graphite
_diffrn_radiation_source 'fine-focus sealed tube'
_diffrn_radiation_type MoK\a
_diffrn_radiation_wavelength 0.71075
_diffrn_reflns_av_R_equivalents 0.0492
_diffrn_reflns_av_sigmaI/netI 0.0358
_diffrn_reflns_limit_h_max 12
_diffrn_reflns_limit_h_min -13
_diffrn_reflns_limit_k_max 6
_diffrn_reflns_limit_k_min -7
_diffrn_reflns_limit_l_max 19
_diffrn_reflns_limit_l_min -19
_diffrn_reflns_number 6512
_diffrn_reflns_theta_full 27.48
_diffrn_reflns_theta_max 27.48
_diffrn_reflns_theta_min 3.03
_exptl_absorpt_coefficient_mu 0.089
_exptl_absorpt_correction_T_max 0.9824
_exptl_absorpt_correction_T_min 0.9653
_exptl_absorpt_correction_type multi-scan
_exptl_absorpt_process_details
;
Higashi, T. (1995). Program for Absorption Correction.
Rigaku Corporation, Tokyo, Japan.
;
_exptl_crystal_colour colorless
_exptl_crystal_density_diffrn 1.282
_exptl_crystal_density_method 'not measured'
_exptl_crystal_description block
_exptl_crystal_F_000 340
_exptl_crystal_size_max 0.40
_exptl_crystal_size_mid 0.30
_exptl_crystal_size_min 0.20
_refine_diff_density_max 0.149
_refine_diff_density_min -0.254
_refine_diff_density_rms 0.066
_refine_ls_extinction_method none
_refine_ls_goodness_of_fit_ref 1.032
_refine_ls_hydrogen_treatment constr
_refine_ls_matrix_type full
_refine_ls_number_parameters 110
_refine_ls_number_reflns 1877
_refine_ls_number_restraints 0
_refine_ls_restrained_S_all 1.032
_refine_ls_R_factor_all 0.0835
_refine_ls_R_factor_gt 0.0523
_refine_ls_shift/su_max 0.000
_refine_ls_shift/su_mean 0.000
_refine_ls_structure_factor_coef Fsqd
_refine_ls_weighting_details 'calc w=1/[\s^2^(Fo^2^)+(0.0729P)^2^+0.0000P] where P=(Fo^2^+2Fc^2^)/3'
_refine_ls_weighting_scheme calc
_refine_ls_wR_factor_gt 0.1214
_refine_ls_wR_factor_ref 0.1321
_reflns_number_gt 1198
_reflns_number_total 1877
_reflns_threshold_expression >2sigma(I)
_cod_duplicate_entry 7102780
_cod_data_source_file b714792a.txt
_cod_data_source_block ZZ-Bz
_cod_original_cell_volume 835.2(6)
_cod_database_code 7113167

loop_
_symmetry_equiv_pos_as_xyz
'x, y, z'
'-x, y+1/2, -z+1/2'
'-x, -y, -z'
'x, -y-1/2, z-1/2'

loop_
_atom_site_label
_atom_site_type_symbol
_atom_site_fract_x
_atom_site_fract_y
_atom_site_fract_z
_atom_site_U_iso_or_equiv
_atom_site_adp_type
_atom_site_occupancy
_atom_site_symmetry_multiplicity
_atom_site_calc_flag
_atom_site_refinement_flags
O1 O 0.44832(14) 0.1361(2) 0.12236(10) 0.0793(5) Uani 1 1 d .
O2 O 0.29586(11) 0.32180(18) 0.17657(8) 0.0582(4) Uani 1 1 d .
C1 C 0.46116(17) 0.5817(3) 0.01822(13) 0.0602(5) Uani 1 1 d .
H1 H 0.4577 0.7355 -0.0038 0.072 Uiso 1 1 calc R
C2 C 0.39317(18) 0.5357(3) 0.08070(13) 0.0631(5) Uani 1 1 d .
H2 H 0.3458 0.6603 0.0971 0.076 Uiso 1 1 calc R
C3 C 0.38520(15) 0.3100(3) 0.12621(11) 0.0509(4) Uani 1 1 d .
C4 C 0.2804(2) 0.1127(3) 0.22763(13) 0.0651(5) Uani 1 1 d .
H3 H 0.3680 0.0481 0.2590 0.078 Uiso 1 1 calc R
H4 H 0.2303 -0.0050 0.1845 0.078 Uiso 1 1 calc R
C5 C 0.20701(15) 0.1734(2) 0.29840(11) 0.0487(4) Uani 1 1 d .
C6 C 0.23699(17) 0.3737(3) 0.35285(12) 0.0572(4) Uani 1 1 d .
H5 H 0.3026 0.4771 0.3445 0.069 Uiso 1 1 calc R
C7 C 0.16998(19) 0.4206(3) 0.41936(12) 0.0642(5) Uani 1 1 d .
H6 H 0.1898 0.5565 0.4555 0.077 Uiso 1 1 calc R
C8 C 0.07415(18) 0.2680(3) 0.43257(12) 0.0652(5) Uani 1 1 d .
H7 H 0.0298 0.2994 0.4781 0.078 Uiso 1 1 calc R
C9 C 0.04395(18) 0.0702(3) 0.37892(13) 0.0651(5) Uani 1 1 d .
H8 H -0.0213 -0.0332 0.3878 0.078 Uiso 1 1 calc R
C10 C 0.10951(17) 0.0226(3) 0.31165(11) 0.0570(4) Uani 1 1 d .
H9 H 0.0879 -0.1121 0.2749 0.068 Uiso 1 1 calc R

loop_
_atom_site_aniso_label
_atom_site_aniso_U_11
_atom_site_aniso_U_22
_atom_site_aniso_U_33
_atom_site_aniso_U_23
_atom_site_aniso_U_13
_atom_site_aniso_U_12
O1 0.0942(9) 0.0628(8) 0.1059(11) 0.0221(7) 0.0694(9) 0.0273(7)
O2 0.0668(7) 0.0595(7) 0.0616(7) 0.0139(5) 0.0401(6) 0.0151(5)
C1 0.0742(11) 0.0477(8) 0.0725(11) 0.0084(8) 0.0431(9) 0.0085(8)
C2 0.0776(11) 0.0525(10) 0.0751(12) 0.0080(8) 0.0477(10) 0.0150(9)
C3 0.0497(8) 0.0548(9) 0.0553(9) 0.0023(7) 0.0263(7) 0.0067(8)
C4 0.0849(12) 0.0563(9) 0.0677(11) 0.0112(8) 0.0440(10) 0.0104(9)
C5 0.0540(8) 0.0489(8) 0.0482(9) 0.0066(7) 0.0227(7) 0.0054(7)
C6 0.0608(10) 0.0551(9) 0.0622(10) -0.0015(8) 0.0279(8) -0.0100(8)
C7 0.0823(12) 0.0591(10) 0.0570(11) -0.0080(8) 0.0289(9) -0.0026(9)
C8 0.0794(12) 0.0711(11) 0.0569(11) 0.0074(9) 0.0387(10) 0.0067(10)
C9 0.0687(10) 0.0685(11) 0.0667(12) 0.0134(9) 0.0333(9) -0.0115(9)
C10 0.0711(10) 0.0513(9) 0.0519(9) 0.0013(7) 0.0225(8) -0.0096(8)

loop_
_atom_type_symbol
_atom_type_description
_atom_type_scat_dispersion_real
_atom_type_scat_dispersion_imag
_atom_type_scat_source
C C 0.0033 0.0016 'International Tables Vol C Tables 4.2.6.8 and 6.1.1.4'
H H 0.0000 0.0000 'International Tables Vol C Tables 4.2.6.8 and 6.1.1.4'
O O 0.0106 0.0060 'International Tables Vol C Tables 4.2.6.8 and 6.1.1.4'

loop_
_geom_angle_atom_site_label_1
_geom_angle_atom_site_label_2
_geom_angle_atom_site_label_3
_geom_angle
_geom_angle_site_symmetry_3
C3 O2 C4 116.33(12) .
C2 C1 C1 126.36(19) 3_665
C1 C2 C3 126.83(15) .
O1 C3 O2 122.50(14) .
O1 C3 C2 127.17(15) .
O2 C3 C2 110.32(12) .
O2 C4 C5 109.16(13) .
C10 C5 C6 119.11(14) .
C10 C5 C4 119.23(15) .
C6 C5 C4 121.63(14) .
C7 C6 C5 120.04(15) .
C8 C7 C6 120.29(17) .
C9 C8 C7 119.92(16) .
C8 C9 C10 120.27(16) .
C9 C10 C5 120.36(16) .

loop_
_geom_bond_atom_site_label_1
_geom_bond_atom_site_label_2
_geom_bond_distance
_geom_bond_site_symmetry_2
O1 C3 1.1941(18) .
O2 C3 1.3368(18) .
O2 C4 1.4402(18) .
C1 C2 1.331(2) .
C1 C1 1.426(3) 3_665
C2 C3 1.461(2) .
C4 C5 1.491(2) .
C5 C10 1.376(2) .
C5 C6 1.380(2) .
C6 C7 1.375(2) .
C7 C8 1.370(3) .
C8 C9 1.362(3) .
C9 C10 1.375(2) .

loop_
_geom_torsion_atom_site_label_1
_geom_torsion_atom_site_label_2
_geom_torsion_atom_site_label_3
_geom_torsion_atom_site_label_4
_geom_torsion
_geom_torsion_site_symmetry_1
C1 C1 C2 C3 1.0(4) 3_665
C4 O2 C3 O1 0.8(3) .
C4 O2 C3 C2 -178.31(14) .
C1 C2 C3 O1 8.1(3) .
C1 C2 C3 O2 -172.93(19) .
C3 O2 C4 C5 165.10(14) .
O2 C4 C5 C10 138.61(16) .
O2 C4 C5 C6 -43.2(2) .
C10 C5 C6 C7 0.1(2) .
C4 C5 C6 C7 -178.09(16) .
C5 C6 C7 C8 0.6(3) .
C6 C7 C8 C9 -0.7(3) .
C7 C8 C9 C10 0.2(3) .
C8 C9 C10 C5 0.5(3) .
C6 C5 C10 C9 -0.7(2) .
C4 C5 C10 C9 177.57(15) .
